data_1545182
loop_
_publ_author_name
'Dutkiewicz, Micha\/l S.'
'Apostolidis, Christos'
'Walter, Olaf'
'Arnold, Polly L.'

_publ_section_title
;
 Reduction chemistry of neptunium cyclopentadienide complexes: from
 structure to understanding
;
_journal_issue 4
_journal_name_full 'Chem. Sci.'
_journal_page_first 2553
_journal_paper_doi 10.1039/C7SC00034K
_journal_volume 8
_journal_year 2017
_chemical_formula_sum 'C32 H35 K1.5 Np1.5 O0.5'
_chemical_formula_weight 841.75
_chemical_name_systematic
;
 ?
;
_space_group_crystal_system monoclinic
_space_group_IT_number 5
_space_group_name_Hall 'C 2y'
_space_group_name_H-M_alt 'C 1 2 1'
_symmetry_space_group_name_Hall 'C 2y'
_symmetry_space_group_name_H-M 'C 1 2 1'
_atom_sites_solution_hydrogens geom
_audit_creation_method SHELXL-2013
_audit_update_record
;
2016-12-22 deposited with the CCDC.
2017-01-30 downloaded from the CCDC.
;
_cell_angle_alpha 90
_cell_angle_beta 90.4150(10)
_cell_angle_gamma 90
_cell_formula_units_Z 4
_cell_length_a 22.6093(10)
_cell_length_b 14.7125(10)
_cell_length_c 9.0155(5)
_cell_measurement_reflns_used 7796
_cell_measurement_temperature 100(2)
_cell_measurement_theta_max 27.61
_cell_measurement_theta_min 2.26
_cell_volume 2998.8(3)
_computing_cell_refinement 'APEX II (Bruker, 2007)'
_computing_data_collection 'APEX II (Bruker, 2007)'
_computing_data_reduction 'SAINT (Bruker, 2007)'
_computing_molecular_graphics 'XPMA (Zsolnai, 1996), ORTEP (Farrugia, 1997)'
_computing_publication_material 'publCIF (Westrip, 2010)'
_computing_structure_refinement 'SHELXL-2013 (Sheldrick, 2013)'
_computing_structure_solution 'SHELXs-2013 (Sheldrick, 2013)'
_diffrn_ambient_temperature 173(2)
_diffrn_detector_area_resol_mean 66
_diffrn_measured_fraction_theta_full 1.000
_diffrn_measured_fraction_theta_max 0.945
_diffrn_measurement_device_type 'Bruker Apex II Quazar'
_diffrn_measurement_method 'combined omega- and phi-scan'
_diffrn_radiation_source 'Microfocus Source'
_diffrn_radiation_type MoK\a
_diffrn_radiation_wavelength 0.71073
_diffrn_reflns_av_R_equivalents 0.0474
_diffrn_reflns_av_unetI/netI 0.0497
_diffrn_reflns_Laue_measured_fraction_full 1.000
_diffrn_reflns_Laue_measured_fraction_max 0.945
_diffrn_reflns_limit_h_max 29
_diffrn_reflns_limit_h_min -30
_diffrn_reflns_limit_k_max 19
_diffrn_reflns_limit_k_min -19
_diffrn_reflns_limit_l_max 11
_diffrn_reflns_limit_l_min -12
_diffrn_reflns_number 27617
_diffrn_reflns_point_group_measured_fraction_full 1.000
_diffrn_reflns_point_group_measured_fraction_max 0.923
_diffrn_reflns_theta_full 25.000
_diffrn_reflns_theta_max 28.568
_diffrn_reflns_theta_min 1.651
_exptl_absorpt_coefficient_mu 5.406
_exptl_absorpt_correction_T_max 0.902
_exptl_absorpt_correction_T_min 0.805
_exptl_absorpt_correction_type multi-scan
_exptl_absorpt_process_details sadabs
_exptl_crystal_colour 'intense red-brown'
_exptl_crystal_density_diffrn 1.864
_exptl_crystal_density_method 'not measured'
_exptl_crystal_description quader
_exptl_crystal_F_000 1596
_exptl_crystal_size_max 0.044
_exptl_crystal_size_mid 0.032
_exptl_crystal_size_min 0.024
_refine_diff_density_max 1.304
_refine_diff_density_min -0.868
_refine_diff_density_rms 0.173
_refine_ls_abs_structure_details
;
 Flack x determined using 2856 quotients [(I+)-(I-)]/[(I+)+(I-)]
 (Parsons and Flack (2004), Acta Cryst. A60, s61).
;
_refine_ls_abs_structure_Flack 0.000(11)
_refine_ls_extinction_method none
_refine_ls_goodness_of_fit_ref 1.062
_refine_ls_hydrogen_treatment refU
_refine_ls_matrix_type full
_refine_ls_number_parameters 272
_refine_ls_number_reflns 7071
_refine_ls_number_restraints 22
_refine_ls_restrained_S_all 1.061
_refine_ls_R_factor_all 0.0399
_refine_ls_R_factor_gt 0.0330
_refine_ls_shift/su_max 0.002
_refine_ls_shift/su_mean 0.000
_refine_ls_structure_factor_coef Fsqd
_refine_ls_weighting_details
;
 w=1/[\s^2^(Fo^2^)+(0.0352P)^2^+13.1553P]
 where P=(Fo^2^+2Fc^2^)/3
;
_refine_ls_weighting_scheme calc
_refine_ls_wR_factor_gt 0.0753
_refine_ls_wR_factor_ref 0.0783
_reflns_Friedel_coverage 0.882
_reflns_Friedel_fraction_full 1.000
_reflns_Friedel_fraction_max 0.900
_reflns_number_gt 6479
_reflns_number_total 7071
_reflns_threshold_expression 'I > 2\s(I)'
_cod_data_source_file c7sc00034k2.cif
_cod_data_source_block mdit67
_cod_depositor_comments 'Adding full bibliography for 1545181--1545185.cif.'
_cod_original_formula_sum 'C32 H35 K1.50 Np1.50 O0.50'
_cod_database_code 1545182
_shelx_space_group_comment
;
The symmetry employed for this shelxl refinement is uniquely defined
by the following loop, which should always be used as a source of
symmetry information in preference to the above space-group names.
They are only intended as comments.
;
_shelx_estimated_absorpt_t_min 0.797
_shelx_estimated_absorpt_t_max 0.881
_shelxl_version_number 2013-2

loop_
_space_group_symop_operation_xyz
'x, y, z'
'-x, y, -z'
'x+1/2, y+1/2, z'
'-x+1/2, y+1/2, -z'

loop_
_atom_site_label
_atom_site_type_symbol
_atom_site_fract_x
_atom_site_fract_y
_atom_site_fract_z
_atom_site_U_iso_or_equiv
_atom_site_adp_type
_atom_site_occupancy
_atom_site_site_symmetry_order
_atom_site_calc_flag
_atom_site_refinement_flags_posn
_atom_site_refinement_flags_adp
_atom_site_refinement_flags_occupancy
_atom_site_disorder_assembly
_atom_site_disorder_group
Np1 Np 0.69506(2) 0.92067(3) 0.39594(4) 0.01667(10) Uani 1 1 d . . . . .
Np2 Np 1.0000 0.86673(4) 1.0000 0.01712(13) Uani 1 2 d S T P . .
K1 K 0.5000 1.1385(2) 0.5000 0.0221(7) Uani 1 2 d S T P . .
K2 K 0.80981(11) 1.09698(16) 0.9138(3) 0.0257(5) Uani 1 1 d . . . . .
C1 C 0.6359(3) 0.7639(6) 0.3010(11) 0.037(3) Uani 1 1 d G . . . .
H1 H 0.5967 0.7573 0.3361 0.17(2) Uiso 1 1 calc R U . . .
C2 C 0.6529(4) 0.8076(6) 0.1675(9) 0.040(3) Uani 1 1 d G . . . .
H2 H 0.6270 0.8354 0.0976 0.17(2) Uiso 1 1 calc R U . . .
C3 C 0.7155(4) 0.8025(6) 0.1568(8) 0.039(3) Uani 1 1 d G . . . .
H3 H 0.7387 0.8263 0.0785 0.17(2) Uiso 1 1 calc R U . . .
C4 C 0.7371(3) 0.7557(6) 0.2837(10) 0.034(3) Uani 1 1 d G . . . .
H4 H 0.7774 0.7426 0.3052 0.17(2) Uiso 1 1 calc R U . . .
C5 C 0.6880(4) 0.7318(6) 0.3728(8) 0.041(3) Uani 1 1 d G . . . .
H5 H 0.6896 0.6999 0.4644 0.17(2) Uiso 1 1 calc R U . . .
C6 C 0.8140(4) 0.8950(6) 0.4910(10) 0.045(4) Uani 1 1 d G . . . .
H6 H 0.8406 0.8672 0.4237 0.17(2) Uiso 1 1 calc R U . . .
C7 C 0.7777(5) 0.8490(5) 0.5949(12) 0.048(4) Uani 1 1 d G . . . .
H7 H 0.7758 0.7851 0.6092 0.17(2) Uiso 1 1 calc R U . . .
C8 C 0.7448(4) 0.9153(9) 0.6736(8) 0.052(4) Uani 1 1 d G . . . .
H8 H 0.7170 0.9036 0.7498 0.17(2) Uiso 1 1 calc R U . . .
C9 C 0.7607(4) 1.0023(6) 0.6184(11) 0.046(4) Uani 1 1 d G . . . .
H9 H 0.7455 1.0589 0.6512 0.17(2) Uiso 1 1 calc R U . . .
C10 C 0.8035(4) 0.9897(5) 0.5056(10) 0.040(3) Uani 1 1 d G . . . .
H10 H 0.8218 1.0365 0.4496 0.17(2) Uiso 1 1 calc R U . . .
C11 C 0.5815(5) 0.9400(8) 0.5161(16) 0.068(6) Uani 1 1 d G . . . .
H11 H 0.5642 0.8881 0.5610 0.17(2) Uiso 1 1 calc R U . . .
C12 C 0.6167(6) 1.0066(11) 0.5891(11) 0.078(7) Uani 1 1 d G . . . .
H12 H 0.6271 1.0069 0.6913 0.17(2) Uiso 1 1 calc R U . . .
C13 C 0.6335(5) 1.0725(7) 0.482(2) 0.074(7) Uani 1 1 d G . . . .
H13 H 0.6572 1.1247 0.5006 0.17(2) Uiso 1 1 calc R U . . .
C14 C 0.6087(6) 1.0467(9) 0.3434(14) 0.074(7) Uani 1 1 d G . . . .
H14 H 0.6129 1.0786 0.2525 0.17(2) Uiso 1 1 calc R U . . .
C15 C 0.5766(4) 0.9648(9) 0.3643(14) 0.063(5) Uani 1 1 d G . . . .
H15 H 0.5555 0.9323 0.2898 0.17(2) Uiso 1 1 calc R U . . .
C16 C 0.7471(4) 1.1120(5) 0.2111(8) 0.035(3) Uani 1 1 d G . . . .
H16 H 0.7721 1.1350 0.2875 0.17(2) Uiso 1 1 calc R U . . .
C17 C 0.7079(4) 1.1638(4) 0.1213(10) 0.041(4) Uani 1 1 d G . . . .
H17 H 0.7019 1.2277 0.1271 0.17(2) Uiso 1 1 calc R U . . .
C18 C 0.6790(3) 1.1036(6) 0.0214(9) 0.038(3) Uani 1 1 d G . . . .
H18 H 0.6503 1.1200 -0.0515 0.17(2) Uiso 1 1 calc R U . . .
C19 C 0.7004(4) 1.0144(5) 0.0494(9) 0.034(3) Uani 1 1 d G . . . .
H19 H 0.6886 0.9608 -0.0014 0.17(2) Uiso 1 1 calc R U . . .
C20 C 0.7425(3) 1.0196(4) 0.1666(8) 0.019(2) Uani 1 1 d G . . . .
H20 H 0.7639 0.9700 0.2081 0.17(2) Uiso 1 1 calc R U . . .
C21 C 1.0314(5) 0.8029(8) 1.2890(11) 0.071(6) Uani 1 1 d G . . . .
H21 H 1.0646 0.8337 1.3301 0.17(2) Uiso 1 1 calc R U . . .
C22 C 1.0334(4) 0.7249(8) 1.1963(13) 0.063(5) Uani 1 1 d G . . . .
H22 H 1.0681 0.6944 1.1646 0.17(2) Uiso 1 1 calc R U . . .
C23 C 0.9743(5) 0.7004(6) 1.1594(10) 0.047(4) Uani 1 1 d G . . . .
H23 H 0.9626 0.6507 1.0987 0.17(2) Uiso 1 1 calc R U . . .
C24 C 0.9359(3) 0.7633(7) 1.2293(11) 0.046(4) Uani 1 1 d G . . . .
H24 H 0.8939 0.7631 1.2235 0.17(2) Uiso 1 1 calc R U . . .
C25 C 0.9712(6) 0.8266(6) 1.3093(9) 0.048(4) Uani 1 1 d G . . . .
H25 H 0.9569 0.8762 1.3665 0.17(2) Uiso 1 1 calc R U . . .
C26 C 0.9155(6) 0.9799(12) 0.8365(13) 0.074(6) Uani 1 1 d G . . . .
H26 H 0.9228 0.9857 0.7333 0.17(2) Uiso 1 1 calc R U . . .
C27 C 0.8814(4) 0.9108(8) 0.905(2) 0.067(6) Uani 1 1 d G . . . .
H27 H 0.8618 0.8622 0.8553 0.17(2) Uiso 1 1 calc R U . . .
C28 C 0.8816(6) 0.9271(13) 1.0600(17) 0.125(12) Uani 1 1 d G . . . .
H28 H 0.8622 0.8913 1.1327 0.17(2) Uiso 1 1 calc R U . . .
C29 C 0.9158(8) 1.0063(14) 1.0877(17) 0.168(19) Uani 1 1 d G . . . .
H29 H 0.9234 1.0327 1.1820 0.17(2) Uiso 1 1 calc R U . . .
C30 C 0.9368(5) 1.0389(7) 0.949(3) 0.114(12) Uani 1 1 d G . . . .
H30 H 0.9609 1.0911 0.9352 0.17(2) Uiso 1 1 calc R U . . .
O1 O 0.4563(11) 0.852(2) 0.104(3) 0.029(7) Uiso 0.25 1 d D . P A 1
C41 C 0.5000 0.872(3) 0.0000 0.053(11) Uiso 0.5 2 d DS . P A 1
C42 C 0.5000 0.967(3) 0.0000 0.052(11) Uiso 0.5 2 d DS . P A 1
C43 C 0.441(2) 0.770(3) 0.170(5) 0.109(16) Uiso 0.25 1 d D . P A 1
C44 C 0.428(2) 0.717(3) 0.294(4) 0.102(15) Uiso 0.25 1 d D . P A 1
O1X O 0.4665(18) 0.664(3) 0.378(4) 0.074(14) Uiso 0.25 1 d D . P B 2
C41X C 0.5000 0.691(3) 0.5000 0.053(12) Uiso 0.5 2 d DS . P B 2
C42X C 0.530(2) 0.613(3) 0.544(5) 0.033(11) Uiso 0.25 1 d D . P B 2
C43X C 0.428(2) 0.717(3) 0.294(4) 0.102(15) Uiso 0.25 1 d . . P B 2
C44X C 0.441(2) 0.770(3) 0.170(5) 0.109(16) Uiso 0.25 1 d . . P B 2

loop_
_atom_site_aniso_label
_atom_site_aniso_U_11
_atom_site_aniso_U_22
_atom_site_aniso_U_33
_atom_site_aniso_U_23
_atom_site_aniso_U_13
_atom_site_aniso_U_12
Np1 0.01852(19) 0.01419(17) 0.01729(18) -0.00202(17) 0.00058(13) 0.00195(18)
Np2 0.0168(3) 0.0213(3) 0.0132(3) 0.000 -0.0009(2) 0.000
K1 0.0220(17) 0.0229(16) 0.0215(15) 0.000 0.0069(13) 0.000
K2 0.0304(13) 0.0239(12) 0.0227(11) 0.0070(9) 0.0024(10) 0.0084(10)
C1 0.037(7) 0.025(6) 0.049(8) -0.014(6) 0.006(6) -0.009(6)
C2 0.054(9) 0.023(6) 0.043(7) -0.012(6) -0.021(6) 0.000(6)
C3 0.066(10) 0.021(6) 0.028(6) -0.015(5) 0.000(6) 0.004(6)
C4 0.030(7) 0.022(6) 0.048(8) -0.016(5) -0.004(6) 0.008(5)
C5 0.073(10) 0.017(6) 0.033(7) 0.001(5) -0.006(7) -0.008(6)
C6 0.034(7) 0.072(13) 0.030(6) -0.017(6) -0.013(5) 0.015(7)
C7 0.070(10) 0.013(6) 0.061(10) 0.009(6) -0.053(8) -0.003(6)
C8 0.042(7) 0.094(12) 0.020(5) 0.012(8) -0.007(5) -0.018(10)
C9 0.048(9) 0.043(9) 0.045(8) -0.016(7) -0.024(7) 0.003(7)
C10 0.035(7) 0.040(8) 0.044(8) 0.003(6) -0.018(6) -0.007(6)
C11 0.032(7) 0.076(14) 0.096(13) 0.034(11) 0.039(8) 0.021(8)
C12 0.064(12) 0.119(19) 0.052(10) -0.028(11) 0.001(9) 0.063(12)
C13 0.035(8) 0.027(8) 0.16(2) -0.037(11) 0.024(11) 0.009(7)
C14 0.066(12) 0.080(13) 0.076(12) 0.045(10) 0.055(10) 0.060(11)
C15 0.021(7) 0.091(13) 0.077(11) -0.047(11) -0.016(7) 0.030(8)
C16 0.058(9) 0.033(7) 0.015(5) -0.001(5) 0.012(5) 0.004(6)
C17 0.067(10) 0.030(7) 0.028(6) 0.011(5) 0.023(6) 0.023(7)
C18 0.037(7) 0.040(7) 0.038(7) 0.015(6) 0.013(6) 0.016(6)
C19 0.034(7) 0.039(7) 0.028(6) 0.005(5) 0.005(5) 0.000(6)
C20 0.020(5) 0.024(6) 0.013(5) 0.010(4) 0.007(4) 0.003(4)
C21 0.075(12) 0.096(14) 0.041(8) 0.046(9) -0.046(8) -0.059(11)
C22 0.044(9) 0.079(12) 0.068(11) 0.047(10) 0.032(8) 0.039(9)
C23 0.075(11) 0.039(8) 0.028(7) 0.018(6) 0.023(7) 0.002(8)
C24 0.036(8) 0.058(9) 0.044(8) 0.026(7) 0.016(7) -0.004(7)
C25 0.092(12) 0.039(7) 0.012(5) 0.002(5) 0.008(6) -0.002(8)
C26 0.045(10) 0.114(16) 0.062(11) 0.038(12) 0.021(8) 0.059(11)
C27 0.013(6) 0.035(8) 0.153(18) -0.009(11) -0.029(8) 0.003(6)
C28 0.087(15) 0.17(2) 0.120(18) 0.102(18) 0.083(14) 0.113(17)
C29 0.19(3) 0.19(3) 0.12(2) -0.11(2) -0.13(2) 0.18(3)
C30 0.037(10) 0.028(9) 0.27(4) 0.000(15) -0.075(16) 0.020(7)

loop_
_atom_type_symbol
_atom_type_description
_atom_type_scat_dispersion_real
_atom_type_scat_dispersion_imag
_atom_type_scat_source
C C 0.0033 0.0016 'International Tables Vol C Tables 4.2.6.8 and 6.1.1.4'
H H 0.0000 0.0000 'International Tables Vol C Tables 4.2.6.8 and 6.1.1.4'
O O 0.0106 0.0060 'International Tables Vol C Tables 4.2.6.8 and 6.1.1.4'
Np Np -11.4937 4.1493 'International Tables Vol C Tables 4.2.6.8 and 6.1.1.4'
K K 0.2009 0.2494 'International Tables Vol C Tables 4.2.6.8 and 6.1.1.4'

loop_
_geom_angle_atom_site_label_1
_geom_angle_atom_site_label_2
_geom_angle_atom_site_label_3
_geom_angle
_geom_angle_site_symmetry_1
_geom_angle_site_symmetry_3
C14 Np1 C8 117.8(4) . .
C14 Np1 C13 30.04(9) . .
C8 Np1 C13 88.3(5) . .
C14 Np1 C20 78.0(2) . .
C8 Np1 C20 122.8(2) . .
C13 Np1 C20 89.1(4) . .
C14 Np1 C9 102.2(4) . .
C8 Np1 C9 29.92(8) . .
C13 Np1 C9 73.2(3) . .
C20 Np1 C9 96.0(3) . .
C14 Np1 C15 29.91(9) . .
C8 Np1 C15 119.5(3) . .
C13 Np1 C15 49.22(11) . .
C20 Np1 C15 100.4(4) . .
C9 Np1 C15 119.2(3) . .
C14 Np1 C7 147.5(4) . .
C8 Np1 C7 29.76(8) . .
C13 Np1 C7 117.6(4) . .
C20 Np1 C7 114.8(3) . .
C9 Np1 C7 48.91(9) . .
C15 Np1 C7 143.0(4) . .
C14 Np1 C5 128.5(4) . .
C8 Np1 C5 93.6(3) . .
C13 Np1 C5 143.3(3) . .
C20 Np1 C5 119.5(2) . .
C9 Np1 C5 121.2(3) . .
C15 Np1 C5 99.8(3) . .
C7 Np1 C5 73.1(2) . .
C14 Np1 C12 49.11(11) . .
C8 Np1 C12 72.7(3) . .
C13 Np1 C12 29.67(9) . .
C20 Np1 C12 118.8(4) . .
C9 Np1 C12 72.0(3) . .
C15 Np1 C12 48.77(11) . .
C7 Np1 C12 101.3(3) . .
C5 Np1 C12 117.4(4) . .
C14 Np1 C1 99.6(4) . .
C8 Np1 C1 116.6(3) . .
C13 Np1 C1 121.0(3) . .
C20 Np1 C1 113.2(2) . .
C9 Np1 C1 146.5(3) . .
C15 Np1 C1 72.7(3) . .
C7 Np1 C1 101.6(3) . .
C5 Np1 C1 29.44(8) . .
C12 Np1 C1 105.1(4) . .
C14 Np1 C4 140.4(4) . .
C8 Np1 C4 99.6(3) . .
C13 Np1 C4 169.0(3) . .
C20 Np1 C4 93.0(2) . .
C9 Np1 C4 117.2(2) . .
C15 Np1 C4 119.8(3) . .
C7 Np1 C4 71.1(3) . .
C5 Np1 C4 29.43(8) . .
C12 Np1 C4 146.7(4) . .
C1 Np1 C4 48.48(10) . .
C14 Np1 C2 92.1(4) . .
C8 Np1 C2 142.0(3) . .
C13 Np1 C2 121.3(3) . .
C20 Np1 C2 83.9(2) . .
C9 Np1 C2 165.4(2) . .
C15 Np1 C2 75.0(3) . .
C7 Np1 C2 118.0(2) . .
C5 Np1 C2 48.45(10) . .
C12 Np1 C2 120.7(3) . .
C1 Np1 C2 29.35(8) . .
C4 Np1 C2 48.37(9) . .
C22 Np2 C22 85.2(5) . 2_757
C22 Np2 C21 28.90(8) . .
C22 Np2 C21 113.0(4) 2_757 .
C22 Np2 C21 113.0(5) . 2_757
C22 Np2 C21 28.9(4) 2_757 2_757
C21 Np2 C21 141.6(5) . 2_757
C22 Np2 C28 110.7(3) . .
C22 Np2 C28 95.8(8) 2_757 .
C21 Np2 C28 99.0(4) . .
C21 Np2 C28 92.7(5) 2_757 .
C22 Np2 C28 95.8(9) . 2_757
C22 Np2 C28 110.7(10) 2_757 2_757
C21 Np2 C28 92.7(10) . 2_757
C21 Np2 C28 99.0(10) 2_757 2_757
C28 Np2 C28 144.0(7) . 2_757
C22 Np2 C27 126.5(4) . .
C22 Np2 C27 74.7(6) 2_757 .
C21 Np2 C27 124.8(4) . .
C21 Np2 C27 65.0(4) 2_757 .
C28 Np2 C27 28.54(9) . .
C28 Np2 C27 137.7(11) 2_757 .
C22 Np2 C27 74.7(8) . 2_757
C22 Np2 C27 126.5(11) 2_757 2_757
C21 Np2 C27 65.0(9) . 2_757
C21 Np2 C27 124.8(11) 2_757 2_757
C28 Np2 C27 137.7(13) . 2_757
C28 Np2 C27 28.54(13) 2_757 2_757
C27 Np2 C27 154.0(7) . 2_757
C22 Np2 C23 28.65(8) . .
C22 Np2 C23 68.6(3) 2_757 .
C21 Np2 C23 47.07(9) . .
C21 Np2 C23 97.2(4) 2_757 .
C28 Np2 C23 88.7(4) . .
C28 Np2 C23 123.0(9) 2_757 .
C27 Np2 C23 98.5(4) . .
C27 Np2 C23 103.4(8) 2_757 .
C22 Np2 C23 68.6(6) . 2_757
C22 Np2 C23 28.6(3) 2_757 2_757
C21 Np2 C23 97.2(6) . 2_757
C21 Np2 C23 47.1(4) 2_757 2_757
C28 Np2 C23 123.0(7) . 2_757
C28 Np2 C23 88.7(9) 2_757 2_757
C27 Np2 C23 103.4(6) . 2_757
C27 Np2 C23 98.5(11) 2_757 2_757
C23 Np2 C23 64.8(3) . 2_757
C22 Np2 C29 121.1(8) . 2_757
C22 Np2 C29 121.4(10) 2_757 2_757
C21 Np2 C29 108.7(10) . 2_757
C21 Np2 C29 98.2(10) 2_757 2_757
C28 Np2 C29 116.4(5) . 2_757
C28 Np2 C29 28.4(4) 2_757 2_757
C27 Np2 C29 111.6(8) . 2_757
C27 Np2 C29 46.7(6) 2_757 2_757
C23 Np2 C29 149.7(7) . 2_757
C23 Np2 C29 109.1(8) 2_757 2_757
C22 Np2 C29 121.4(5) . .
C22 Np2 C29 121.1(6) 2_757 .
C21 Np2 C29 98.2(4) . .
C21 Np2 C29 108.7(3) 2_757 .
C28 Np2 C29 28.39(9) . .
C28 Np2 C29 116.4(9) 2_757 .
C27 Np2 C29 46.70(10) . .
C27 Np2 C29 111.6(11) 2_757 .
C23 Np2 C29 109.1(6) . .
C23 Np2 C29 149.7(7) 2_757 .
C29 Np2 C29 90.4(8) 2_757 .
C22 K1 C22 132(4) 4_657 3_454
C22 K1 C14 65.6(11) 4_657 2_656
C22 K1 C14 139.8(16) 3_454 2_656
C22 K1 C14 139.8(14) 4_657 .
C22 K1 C14 65.6(14) 3_454 .
C14 K1 C14 129.2(7) 2_656 .
C22 K1 C21 26(2) 4_657 4_657
C22 K1 C21 105.9(19) 3_454 4_657
C14 K1 C21 83.0(7) 2_656 4_657
C14 K1 C21 141.1(4) . 4_657
C22 K1 C21 105.9(17) 4_657 3_454
C22 K1 C21 26(2) 3_454 3_454
C14 K1 C21 141.1(8) 2_656 3_454
C14 K1 C21 83.0(3) . 3_454
C21 K1 C21 80.2(5) 4_657 3_454
C22 K1 C13 81.0(9) 4_657 2_656
C22 K1 C13 113.9(15) 3_454 2_656
C14 K1 C13 25.95(17) 2_656 2_656
C14 K1 C13 129.6(10) . 2_656
C21 K1 C13 89.2(8) 4_657 2_656
C21 K1 C13 118.8(8) 3_454 2_656
C22 K1 C13 113.9(13) 4_657 .
C22 K1 C13 81.0(11) 3_454 .
C14 K1 C13 129.6(9) 2_656 .
C14 K1 C13 25.95(7) . .
C21 K1 C13 118.8(3) 4_657 .
C21 K1 C13 89.2(4) 3_454 .
C13 K1 C13 144.4(8) 2_656 .
C22 K1 C23 25.7(7) 4_657 4_657
C22 K1 C23 132(3) 3_454 4_657
C14 K1 C23 80.3(12) 2_656 4_657
C14 K1 C23 114.2(14) . 4_657
C21 K1 C23 42.0(18) 4_657 4_657
C21 K1 C23 108.3(13) 3_454 4_657
C13 K1 C23 101.6(12) 2_656 4_657
C13 K1 C23 88.3(14) . 4_657
C22 K1 C23 132(4) 4_657 3_454
C22 K1 C23 25.7(6) 3_454 3_454
C14 K1 C23 114.2(19) 2_656 3_454
C14 K1 C23 80.3(17) . 3_454
C21 K1 C23 108(2) 4_657 3_454
C21 K1 C23 42(2) 3_454 3_454
C13 K1 C23 88.3(19) 2_656 3_454
C13 K1 C23 101.6(16) . 3_454
C23 K1 C23 147(4) 4_657 3_454
C22 K1 C15 140(2) 4_657 .
C22 K1 C15 82.0(18) 3_454 .
C14 K1 C15 104.2(7) 2_656 .
C14 K1 C15 25.16(7) . .
C21 K1 C15 158.3(2) 4_657 .
C21 K1 C15 104.3(4) 3_454 .
C13 K1 C15 106.3(9) 2_656 .
C13 K1 C15 41.32(8) . .
C23 K1 C15 118.2(17) 4_657 .
C23 K1 C15 87.6(19) 3_454 .
C22 K1 C15 82.0(15) 4_657 2_656
C22 K1 C15 140(2) 3_454 2_656
C14 K1 C15 25.2(4) 2_656 2_656
C14 K1 C15 104.2(5) . 2_656
C21 K1 C15 104.3(5) 4_657 2_656
C21 K1 C15 158.3(7) 3_454 2_656
C13 K1 C15 41.3(5) 2_656 2_656
C13 K1 C15 106.3(6) . 2_656
C23 K1 C15 87.6(14) 4_657 2_656
C23 K1 C15 118(2) 3_454 2_656
C15 K1 C15 79.6(5) . 2_656
C20 K2 C30 107.6(10) 1_556 .
C20 K2 C19 27.4(4) 1_556 1_556
C30 K2 C19 128.7(8) . 1_556
C20 K2 C26 111.5(10) 1_556 .
C30 K2 C26 27.18(9) . .
C19 K2 C26 120.9(9) 1_556 .
C20 K2 C16 27.2(8) 1_556 1_556
C30 K2 C16 112.0(5) . 1_556
C19 K2 C16 44.5(5) 1_556 1_556
C26 K2 C16 128.0(3) . 1_556
C20 K2 C4 123.4(14) 1_556 4_656
C30 K2 C4 126.4(10) . 4_656
C19 K2 C4 104.8(12) 1_556 4_656
C26 K2 C4 124.0(10) . 4_656
C16 K2 C4 106.8(10) 1_556 4_656
C20 K2 C18 44.2(6) 1_556 1_556
C30 K2 C18 151.7(7) . 1_556
C19 K2 C18 26.7(4) 1_556 1_556
C26 K2 C18 147.1(9) . 1_556
C16 K2 C18 43.7(3) 1_556 1_556
C4 K2 C18 80.5(12) 4_656 1_556
C20 K2 C17 44.1(6) 1_556 1_556
C30 K2 C17 136.8(8) . 1_556
C19 K2 C17 43.8(6) 1_556 1_556
C26 K2 C17 154.0(7) . 1_556
C16 K2 C17 26.5(6) 1_556 1_556
C4 K2 C17 81.8(12) 4_656 1_556
C18 K2 C17 26.2(4) 1_556 1_556
C20 K2 C3 115.5(14) 1_556 4_656
C30 K2 C3 117.8(11) . 4_656
C19 K2 C3 108.7(14) 1_556 4_656
C26 K2 C3 130.0(11) . 4_656
C16 K2 C3 91.3(10) 1_556 4_656
C4 K2 C3 26.22(9) 4_656 4_656
C18 K2 C3 82.0(14) 1_556 4_656
C17 K2 C3 71.7(14) 1_556 4_656
C20 K2 C29 81.3(11) 1_556 .
C30 K2 C29 26.52(9) . .
C19 K2 C29 104.5(9) 1_556 .
C26 K2 C29 43.58(10) . .
C16 K2 C29 87.1(4) 1_556 .
C4 K2 C29 148.9(11) 4_656 .
C18 K2 C29 125.3(7) 1_556 .
C17 K2 C29 113.3(7) 1_556 .
C3 K2 C29 130.2(11) 4_656 .
C20 K2 C27 87.3(10) 1_556 .
C30 K2 C27 43.44(10) . .
C19 K2 C27 94.7(9) 1_556 .
C26 K2 C27 26.28(9) . .
C16 K2 C27 108.9(4) 1_556 .
C4 K2 C27 143.2(10) 4_656 .
C18 K2 C27 121.2(8) 1_556 .
C17 K2 C27 131.4(9) 1_556 .
C3 K2 C27 156.2(11) 4_656 .
C29 K2 C27 42.53(10) . .
C20 K2 C9 107.2(9) 1_556 .
C30 K2 C9 106.9(4) . .
C19 K2 C9 83.2(6) 1_556 .
C26 K2 C9 80.2(4) . .
C16 K2 C9 127.1(2) 1_556 .
C4 K2 C9 74.7(9) 4_656 .
C18 K2 C9 87.0(6) 1_556 .
C17 K2 C9 112.4(8) 1_556 .
C3 K2 C9 100.9(10) 4_656 .
C29 K2 C9 119.2(3) . .
C27 K2 C9 77.1(3) . .
C5 C1 C2 108.0 . .
C5 C1 Np1 75.1(3) . .
C2 C1 Np1 75.8(3) . .
C5 C1 K2 73.5(3) . 4_646
C2 C1 K2 75.0(3) . 4_646
Np1 C1 K2 127.1(2) . 4_646
C3 C2 C1 108.0 . .
C3 C2 Np1 75.4(3) . .
C1 C2 Np1 74.9(3) . .
C3 C2 K2 71.3(3) . 4_646
C1 C2 K2 80.4(3) . 4_646
Np1 C2 K2 129.3(2) . 4_646
C2 C3 C4 108.0 . .
C2 C3 Np1 75.3(3) . .
C4 C3 Np1 74.9(3) . .
C2 C3 K2 83.4(4) . 4_646
C4 C3 K2 75.9(4) . 4_646
Np1 C3 K2 136.1(2) . 4_646
C3 C4 C5 108.0 . .
C3 C4 Np1 75.8(3) . .
C5 C4 Np1 75.0(3) . .
C3 C4 K2 77.8(4) . 4_646
C5 C4 K2 82.7(4) . 4_646
Np1 C4 K2 137.8(2) . 4_646
C1 C5 C4 108.0 . .
C1 C5 Np1 75.5(3) . .
C4 C5 Np1 75.6(3) . .
C1 C5 K2 81.9(3) . 4_646
C4 C5 K2 71.7(3) . 4_646
Np1 C5 K2 131.6(2) . 4_646
C7 C6 C10 108.0 . .
C7 C6 Np1 73.3(3) . .
C10 C6 Np1 74.9(4) . .
C6 C7 C8 108.0 . .
C6 C7 Np1 77.5(3) . .
C8 C7 Np1 73.2(4) . .
C9 C8 C7 108.0 . .
C9 C8 Np1 76.0(4) . .
C7 C8 Np1 77.1(4) . .
C8 C9 C10 108.0 . .
C8 C9 Np1 74.1(3) . .
C10 C9 Np1 77.8(3) . .
C8 C9 K2 100.8(5) . .
C10 C9 K2 114.8(5) . .
Np1 C9 K2 167.4(4) . .
C6 C10 C9 108.0 . .
C6 C10 Np1 76.1(4) . .
C9 C10 Np1 72.8(3) . .
C15 C11 C12 108.0 . .
C15 C11 Np1 73.7(4) . .
C12 C11 Np1 74.8(4) . .
C15 C11 K1 72.8(4) . .
C12 C11 K1 74.5(4) . .
Np1 C11 K1 123.9(3) . .
C13 C12 C11 108.0 . .
C13 C12 Np1 73.3(4) . .
C11 C12 Np1 75.8(4) . .
C13 C12 K1 70.0(4) . .
C11 C12 K1 81.5(4) . .
Np1 C12 K1 127.7(3) . .
C12 C13 C14 108.0 . .
C12 C13 Np1 77.0(4) . .
C14 C13 Np1 74.3(4) . .
C12 C13 K1 85.1(4) . .
C14 C13 K1 75.9(4) . .
Np1 C13 K1 138.3(4) . .
C13 C14 C15 108.0 . .
C13 C14 Np1 75.6(4) . .
C15 C14 Np1 76.5(4) . .
C13 C14 K1 78.1(4) . .
C15 C14 K1 84.4(4) . .
Np1 C14 K1 140.6(4) . .
C11 C15 C14 108.0 . .
C11 C15 Np1 76.8(4) . .
C14 C15 Np1 73.5(4) . .
C11 C15 K1 83.1(4) . .
C14 C15 K1 70.5(4) . .
Np1 C15 K1 130.4(3) . .
C20 C16 C17 108.0 . .
C20 C16 K2 73.5(3) . 1_554
C17 C16 K2 80.2(3) . 1_554
C18 C17 C16 108.0 . .
C18 C17 K2 76.2(3) . 1_554
C16 C17 K2 73.3(3) . 1_554
C17 C18 C19 108.0 . .
C17 C18 K2 77.5(3) . 1_554
C19 C18 K2 72.8(3) . 1_554
C20 C19 C18 108.0 . .
C20 C19 K2 74.5(3) . 1_554
C18 C19 K2 80.6(3) . 1_554
C19 C20 C16 108.0 . .
C19 C20 Np1 105.5(4) . .
C16 C20 Np1 108.8(4) . .
C19 C20 K2 78.1(3) . 1_554
C16 C20 K2 79.3(3) . 1_554
Np1 C20 K2 169.0(2) . 1_554
C25 C21 C22 108.0 . .
C25 C21 Np2 78.7(4) . .
C22 C21 Np2 74.8(4) . .
C25 C21 K1 83.7(4) . 3_546
C22 C21 K1 75.2(4) . 3_546
Np2 C21 K1 138.2(3) . 3_546
C23 C22 C21 108.0 . .
C23 C22 Np2 78.1(4) . .
C21 C22 Np2 76.3(4) . .
C23 C22 K1 82.5(4) . 3_546
C21 C22 K1 78.7(4) . 3_546
Np2 C22 K1 141.6(3) . 3_546
C24 C23 C22 108.0 . .
C24 C23 Np2 78.2(4) . .
C22 C23 Np2 73.2(4) . .
C24 C23 K1 82.5(4) . 3_546
C22 C23 K1 71.9(4) . 3_546
Np2 C23 K1 132.1(3) . 3_546
C23 C24 C25 108.0 . .
C23 C24 Np2 73.7(4) . .
C25 C24 Np2 75.0(3) . .
C23 C24 K1 72.8(4) . 3_546
C25 C24 K1 75.7(4) . 3_546
Np2 C24 K1 125.2(2) . 3_546
C21 C25 C24 108.0 . .
C21 C25 Np2 72.9(4) . .
C24 C25 Np2 77.1(3) . .
C21 C25 K1 71.1(4) . 3_546
C24 C25 K1 79.9(4) . 3_546
Np2 C25 K1 128.1(3) . 3_546
C27 C26 C30 108.0 . .
C27 C26 Np2 74.3(4) . .
C30 C26 Np2 76.7(4) . .
C27 C26 K2 82.8(5) . .
C30 C26 K2 75.6(5) . .
Np2 C26 K2 136.1(4) . .
C28 C27 C26 108.0 . .
C28 C27 Np2 75.4(4) . .
C26 C27 Np2 77.5(4) . .
C28 C27 K2 80.1(4) . .
C26 C27 K2 70.9(4) . .
Np2 C27 K2 131.1(4) . .
C27 C28 C29 108.0 . .
C27 C28 Np2 76.0(4) . .
C29 C28 Np2 77.2(4) . .
C27 C28 K2 74.5(4) . .
C29 C28 K2 73.2(4) . .
Np2 C28 K2 128.5(4) . .
C30 C29 C28 108.0 . .
C30 C29 Np2 77.1(4) . .
C28 C29 Np2 74.4(4) . .
C30 C29 K2 71.2(5) . .
C28 C29 K2 81.3(4) . .
Np2 C29 K2 131.3(4) . .
C29 C30 C26 108.0 . .
C29 C30 Np2 74.8(4) . .
C26 C30 Np2 75.3(4) . .
C29 C30 K2 82.3(5) . .
C26 C30 K2 77.2(5) . .
Np2 C30 K2 136.3(4) . .
C41 O1 C43 130(4) . .
O1 C41 O1 156(5) 2_655 .
O1 C41 C42 102(2) 2_655 .
O1 C41 C42 102(2) . .
O1 C43 C44 153(5) . .
C42X O1X C41X 68.2(15) 2_656 .
O1X C41X O1X 147(5) . 2_656
O1X C41X C42X 105(4) . .
O1X C41X C42X 44(3) 2_656 .
O1X C41X C42X 44(3) . 2_656
O1X C41X C42X 105(4) 2_656 2_656
C42X C41X C42X 69(5) . 2_656
O1X C42X C41X 68.2(15) 2_656 .
O1X C42X C42X 114(4) 2_656 2_656
C41X C42X C42X 56(2) . 2_656

loop_
_geom_bond_atom_site_label_1
_geom_bond_atom_site_label_2
_geom_bond_distance
_geom_bond_site_symmetry_2
Np1 C14 2.731(10) .
Np1 C8 2.738(8) .
Np1 C13 2.747(10) .
Np1 C20 2.753(7) .
Np1 C9 2.762(9) .
Np1 C15 2.769(9) .
Np1 C7 2.788(9) .
Np1 C5 2.791(9) .
Np1 C12 2.796(10) .
Np1 C1 2.797(9) .
Np1 C4 2.800(8) .
Np1 C2 2.809(9) .
Np2 C22 2.835(9) .
Np2 C22 2.84(2) 2_757
Np2 C21 2.855(9) .
Np2 C21 2.855(9) 2_757
Np2 C28 2.876(11) .
Np2 C28 2.876(15) 2_757
Np2 C27 2.884(10) .
Np2 C27 2.884(7) 2_757
Np2 C23 2.898(9) .
Np2 C23 2.90(2) 2_757
Np2 C29 2.91(3) 2_757
Np2 C29 2.912(11) .
K1 C22 3.12(9) 4_657
K1 C22 3.12(9) 3_454
K1 C14 3.148(15) 2_656
K1 C14 3.148(10) .
K1 C21 3.161(10) 4_657
K1 C21 3.161(10) 3_454
K1 C13 3.176(8) 2_656
K1 C13 3.176(11) .
K1 C23 3.25(8) 4_657
K1 C23 3.25(7) 3_454
K1 C15 3.324(11) .
K1 C15 3.32(3) 2_656
K2 C20 2.98(4) 1_556
K2 C30 3.011(11) .
K2 C19 3.02(5) 1_556
K2 C26 3.031(11) .
K2 C16 3.049(8) 1_556
K2 C4 3.117(11) 4_656
K2 C18 3.12(5) 1_556
K2 C17 3.14(4) 1_556
K2 C3 3.14(2) 4_656
K2 C29 3.151(11) .
K2 C27 3.183(11) .
K2 C9 3.197(9) .
C1 C5 1.4200 .
C1 C2 1.4200 .
C1 K2 3.364(9) 4_646
C2 C3 1.4200 .
C2 K2 3.295(9) 4_646
C3 C4 1.4200 .
C3 K2 3.142(9) 4_646
C4 C5 1.4200 .
C4 K2 3.118(9) 4_646
C5 K2 3.258(9) 4_646
C6 C7 1.4200 .
C6 C10 1.4200 .
C7 C8 1.4200 .
C8 C9 1.4200 .
C9 C10 1.4200 .
C11 C15 1.4200 .
C11 C12 1.4200 .
C12 C13 1.4200 .
C13 C14 1.4200 .
C14 C15 1.4200 .
C16 C20 1.4200 .
C16 C17 1.4200 .
C16 K2 3.049(8) 1_554
C17 C18 1.4200 .
C17 K2 3.138(8) 1_554
C18 C19 1.4200 .
C18 K2 3.121(9) 1_554
C19 C20 1.4200 .
C19 K2 3.022(9) 1_554
C20 K2 2.976(8) 1_554
C21 C25 1.4200 .
C21 C22 1.4200 .
C21 K1 3.161(10) 3_546
C22 C23 1.4200 .
C22 K1 3.116(10) 3_546
C23 C24 1.4200 .
C23 K1 3.251(9) 3_546
C24 C25 1.4200 .
C24 K1 3.374(10) 3_546
C25 K1 3.321(10) 3_546
C26 C27 1.4200 .
C26 C30 1.4200 .
C27 C28 1.4200 .
C28 C29 1.4200 .
C29 C30 1.4200 .
O1 C41 1.394(15) .
O1 C43 1.394(16) .
C41 O1 1.394(15) 2_655
C41 C42 1.395(17) .
C43 C44 1.395(16) .
O1X C42X 1.03(6) 2_656
O1X C41X 1.387(16) .
C41X O1X 1.387(16) 2_656
C41X C42X 1.388(17) .
C41X C42X 1.388(17) 2_656
C42X O1X 1.03(6) 2_656
C42X C42X 1.56(9) 2_656
